data_1519202
loop_
_publ_author_name
'Butler, Ian R.'
'Coles, Simon J.'
'Hursthouse, Michael B.'

_publ_section_title
;
 C34H28Cl3FeOP2Re
;
_journal_name_full 'Crystal Structure Report Archive'
_journal_page_first 767
_journal_year 1998
_chemical_formula_sum 'C34 H28 Cl3 Fe O P2 Re'
_chemical_formula_weight 862.90
_space_group_IT_number 60
_symmetry_cell_setting orthorhombic
_symmetry_space_group_name_Hall '-P 2n 2ab'
_symmetry_space_group_name_H-M 'P b c n'
_atom_sites_solution_hydrogens geom
_atom_sites_solution_primary direct
_atom_sites_solution_secondary difmap
_cell_angle_alpha 90.00
_cell_angle_beta 90.00
_cell_angle_gamma 90.00
_cell_formula_units_Z 4
_cell_length_a 9.419(2)
_cell_length_b 15.687(3)
_cell_length_c 22.166(5)
_cell_measurement_temperature 293(2)
_cell_volume 3275.2(12)
_computing_structure_refinement 'SHELXL-92 (Sheldrick, 1993)'
_computing_structure_solution 'SHELXS-86 (Sheldrick, 1990)'
_diffrn_ambient_temperature 293(2)
_diffrn_radiation_monochromator graphite
_diffrn_radiation_source 'fine-focus sealed tube'
_diffrn_radiation_type CuK\a
_diffrn_radiation_wavelength 1.54178
_diffrn_reflns_av_R_equivalents 0.0000
_diffrn_reflns_av_sigmaI/netI 0.0328
_diffrn_reflns_limit_h_max 11
_diffrn_reflns_limit_h_min 0
_diffrn_reflns_limit_k_max 18
_diffrn_reflns_limit_k_min 0
_diffrn_reflns_limit_l_max 0
_diffrn_reflns_limit_l_min -26
_diffrn_reflns_number 2923
_diffrn_reflns_theta_max 66.93
_diffrn_reflns_theta_min 3.99
_exptl_absorpt_coefficient_mu 14.052
_exptl_crystal_density_diffrn 1.750
_exptl_crystal_F_000 1688
_exptl_crystal_size_max 0.5
_exptl_crystal_size_mid 0.2
_exptl_crystal_size_min 0.2
_refine_diff_density_max 1.661
_refine_diff_density_min -1.626
_refine_diff_density_rms 0.217
_refine_ls_extinction_coef 0.0
_refine_ls_extinction_expression Fc^*^=kFc[1+0.001xFc^2^\l^3^/sin(2\q)]^-1/4^
_refine_ls_extinction_method SHELXL
_refine_ls_goodness_of_fit_all 1.060
_refine_ls_goodness_of_fit_obs 1.160
_refine_ls_matrix_type full
_refine_ls_number_parameters 195
_refine_ls_number_reflns 2923
_refine_ls_number_restraints 2
_refine_ls_restrained_S_all 1.065
_refine_ls_restrained_S_obs 1.166
_refine_ls_R_factor_all 0.0673
_refine_ls_R_factor_obs 0.0534
_refine_ls_structure_factor_coef Fsqd
_refine_ls_weighting_scheme 'calc w=1/[\s^2^(Fo^2^)+(0.1145P)^2^+0.0000P] where P=(Fo^2^+2Fc^2^)/3'
_refine_ls_wR_factor_all 0.1589
_refine_ls_wR_factor_obs 0.1515
_reflns_number_observed 2259
_reflns_number_total 2923
_reflns_observed_criterion >2sigma(I)
_cod_data_source_file eCrystal-767.cif
_cod_data_source_block s92
_cod_depositor_comments
;
Citation :
Butler, Ian. R. and Coles, Simon J. and Hursthouse, Michael B. (1998) 
University of Southampton, Crystal Structure Report Archive. 

More at:
http://ecrystals.chem.soton.ac.uk/767/

The following automatic conversions were performed:

'_symmetry_cell_setting' value 'Orthorhombic' changed to
'orthorhombic' according to the built-in table from CIF Core
dictionary named 'cif_core.dic' version 2.4.1 from 2010-06-29.

Automatic conversion script
Id: cif_fix_values 3105 2015-03-04 15:46:00Z robertas 
;
_cod_original_sg_symbol_H-M Pbcn
_cod_database_code 1519202

loop_
_symmetry_equiv_pos_as_xyz
'x, y, z'
'-x+1/2, -y+1/2, z+1/2'
'-x, y, -z+1/2'
'x+1/2, -y+1/2, -z'
'-x, -y, -z'
'x-1/2, y-1/2, -z-1/2'
'x, -y, z-1/2'
'-x-1/2, y-1/2, z'

loop_
_atom_site_aniso_label
_atom_site_aniso_U_11
_atom_site_aniso_U_22
_atom_site_aniso_U_33
_atom_site_aniso_U_23
_atom_site_aniso_U_13
_atom_site_aniso_U_12
Re1 0.0540(4) 0.0114(3) 0.0331(3) 0.000 -0.0160(2) 0.000
Fe1 0.0614(11) 0.0137(8) 0.0414(9) 0.000 -0.0205(7) 0.000
Cl1 0.0703(13) 0.0249(8) 0.0424(10) -0.0153(7) 0.0095(9) -0.0162(8)
Cl2 0.022(2) 0.0281(12) 0.0297(12) 0.0034(11) 0.008(2) 0.000(2)
O1 0.022(2) 0.0281(12) 0.0297(12) 0.0034(11) 0.008(2) 0.000(2)
P1 0.0294(8) 0.0190(7) 0.0208(7) -0.0006(6) 0.0012(6) -0.0008(6)
C1 0.049(4) 0.035(4) 0.049(4) 0.011(3) -0.004(3) -0.016(3)
C2 0.107(8) 0.044(5) 0.055(5) 0.020(4) -0.020(5) -0.033(5)
C3 0.131(10) 0.021(4) 0.058(6) 0.015(4) -0.022(6) -0.016(5)
C4 0.073(5) 0.028(4) 0.042(4) 0.007(3) -0.032(4) 0.010(4)
C5 0.032(3) 0.026(3) 0.031(3) 0.003(3) -0.008(2) 0.004(3)
C6 0.028(3) 0.028(3) 0.025(3) 0.002(2) -0.001(2) -0.001(3)
C7 0.035(4) 0.080(6) 0.052(5) -0.029(4) -0.012(3) 0.000(4)
C8 0.033(4) 0.107(9) 0.057(6) -0.025(6) 0.002(4) -0.002(5)
C9 0.036(4) 0.063(6) 0.064(6) 0.004(5) -0.010(4) -0.011(4)
C10 0.056(5) 0.055(5) 0.066(5) -0.015(4) -0.032(5) -0.007(4)
C11 0.047(4) 0.047(4) 0.045(4) -0.011(3) -0.013(3) 0.012(4)
C12 0.048(4) 0.032(4) 0.028(3) -0.002(3) 0.006(3) -0.008(3)
C13 0.134(10) 0.060(7) 0.065(6) 0.026(5) 0.046(7) 0.041(6)
C14 0.203(17) 0.089(8) 0.048(6) 0.034(6) 0.060(8) 0.041(9)
C15 0.118(9) 0.066(6) 0.035(5) -0.007(4) 0.030(5) -0.012(6)
C16 0.065(5) 0.052(4) 0.037(4) -0.019(4) 0.009(4) -0.001(4)
C17 0.053(4) 0.040(4) 0.023(3) -0.007(3) 0.003(3) -0.004(3)

loop_
_atom_site_label
_atom_site_type_symbol
_atom_site_fract_x
_atom_site_fract_y
_atom_site_fract_z
_atom_site_U_iso_or_equiv
_atom_site_thermal_displace_type
_atom_site_occupancy
_atom_site_calc_flag
_atom_site_refinement_flags
_atom_site_disorder_group
Re1 Re 0.0000 0.94203(2) 0.2500 0.0328(2) Uani 1 d SD .
Fe1 Fe 0.0000 0.66446(10) 0.2500 0.0389(5) Uani 1 d S .
Cl1 Cl 0.0669(2) 1.05315(10) 0.31650(8) 0.0458(5) Uani 1 d . .
Cl2 Cl 0.2282(3) 0.9221(3) 0.2243(2) 0.0266(7) Uani 0.50 d PD 1
O1 O 0.1775(11) 0.9255(9) 0.2247(7) 0.0266(7) Uani 0.50 d PD 2
P1 P 0.0500(2) 0.84298(10) 0.33556(6) 0.0231(4) Uani 1 d . .
C1 C -0.1445(8) 0.7134(5) 0.3098(3) 0.044(2) Uani 1 d . .
H1 H -0.2158(8) 0.7527(5) 0.3016(3) 0.053 Uiso 1 calc R .
C2 C -0.1600(12) 0.6234(5) 0.3075(4) 0.069(3) Uani 1 d . .
H2 H -0.2413(12) 0.5935(5) 0.2967(4) 0.083 Uiso 1 calc R .
C3 C -0.0299(13) 0.5887(5) 0.3245(5) 0.070(3) Uani 1 d . .
H3 H -0.0111(13) 0.5307(5) 0.3277(5) 0.084 Uiso 1 calc R .
C4 C 0.0706(10) 0.6549(4) 0.3364(3) 0.048(2) Uani 1 d . .
H4 H 0.1647(10) 0.6484(4) 0.3482(3) 0.057 Uiso 1 calc R .
C5 C -0.0040(6) 0.7337(4) 0.3264(3) 0.0296(14) Uani 1 d . .
C6 C 0.2359(6) 0.8417(4) 0.3560(3) 0.0272(13) Uani 1 d . .
C7 C 0.3326(8) 0.7884(6) 0.3274(4) 0.056(2) Uani 1 d . .
H7 H 0.3013(8) 0.7517(6) 0.2972(4) 0.067 Uiso 1 calc R .
C8 C 0.4737(8) 0.7890(8) 0.3431(5) 0.066(3) Uani 1 d . .
H8 H 0.5367(8) 0.7520(8) 0.3242(5) 0.079 Uiso 1 calc R .
C9 C 0.5221(8) 0.8451(6) 0.3870(4) 0.054(2) Uani 1 d . .
H9 H 0.6180(8) 0.8473(6) 0.3967(4) 0.065 Uiso 1 calc R .
C10 C 0.4287(9) 0.8961(6) 0.4153(4) 0.059(2) Uani 1 d . .
H10 H 0.4609(9) 0.9328(6) 0.4453(4) 0.070 Uiso 1 calc R .
C11 C 0.2861(8) 0.8952(5) 0.4009(3) 0.046(2) Uani 1 d . .
H11 H 0.2235(8) 0.9306(5) 0.4215(3) 0.055 Uiso 1 calc R .
C12 C -0.0422(8) 0.8698(4) 0.4064(3) 0.0359(15) Uani 1 d . .
C13 C -0.0391(14) 0.8110(7) 0.4520(5) 0.086(4) Uani 1 d . .
H13 H 0.0073(14) 0.7594(7) 0.4460(5) 0.103 Uiso 1 calc R .
C14 C -0.1034(18) 0.8273(8) 0.5062(5) 0.113(6) Uani 1 d . .
H14 H -0.0949(18) 0.7881(8) 0.5375(5) 0.136 Uiso 1 calc R .
C15 C -0.1800(12) 0.9001(6) 0.5150(4) 0.073(3) Uani 1 d . .
H15 H -0.2273(12) 0.9096(6) 0.5512(4) 0.088 Uiso 1 calc R .
C16 C -0.1857(9) 0.9583(5) 0.4700(3) 0.051(2) Uani 1 d . .
H16 H -0.2340(9) 1.0093(5) 0.4758(3) 0.062 Uiso 1 calc R .
C17 C -0.1206(8) 0.9422(4) 0.4162(3) 0.038(2) Uani 1 d . .
H17 H -0.1297(8) 0.9817(4) 0.3851(3) 0.046 Uiso 1 calc R .

loop_
_atom_type_symbol
_atom_type_description
_atom_type_scat_dispersion_real
_atom_type_scat_dispersion_imag
_atom_type_scat_source
C C 0.0181 0.0091 'International Tables Vol C Tables 4.2.6.8 and 6.1.1.4'
H H 0.0000 0.0000 'International Tables Vol C Tables 4.2.6.8 and 6.1.1.4'
O O 0.0492 0.0322 'International Tables Vol C Tables 4.2.6.8 and 6.1.1.4'
P P 0.2955 0.4335 'International Tables Vol C Tables 4.2.6.8 and 6.1.1.4'
Cl Cl 0.3639 0.7018 'International Tables Vol C Tables 4.2.6.8 and 6.1.1.4'
Fe Fe -1.1336 3.1974 'International Tables Vol C Tables 4.2.6.8 and 6.1.1.4'
Re Re -5.2083 5.8923 'International Tables Vol C Tables 4.2.6.8 and 6.1.1.4'

loop_
_geom_angle_atom_site_label_1
_geom_angle_atom_site_label_2
_geom_angle_atom_site_label_3
_geom_angle
_geom_angle_site_symmetry_1
_geom_angle_site_symmetry_3
O1 Re1 O1 163.2(9) 3 .
Cl2 Re1 Cl2 164.0(2) 3 .
O1 Re1 Cl1 99.3(5) 3 .
O1 Re1 Cl1 93.1(5) . .
Cl2 Re1 Cl1 101.48(12) 3 .
Cl2 Re1 Cl1 90.32(12) . .
O1 Re1 Cl1 93.1(5) 3 3
O1 Re1 Cl1 99.3(5) . 3
Cl2 Re1 Cl1 90.32(12) 3 3
Cl2 Re1 Cl1 101.48(12) . 3
Cl1 Re1 Cl1 85.20(10) . 3
O1 Re1 P1 88.4(5) 3 3
O1 Re1 P1 81.2(5) . 3
Cl2 Re1 P1 85.74(11) 3 3
Cl2 Re1 P1 84.33(12) . 3
Cl1 Re1 P1 168.85(6) . 3
Cl1 Re1 P1 86.28(6) 3 3
O1 Re1 P1 81.2(5) 3 .
O1 Re1 P1 88.4(5) . .
Cl2 Re1 P1 84.33(12) 3 .
Cl2 Re1 P1 85.74(11) . .
Cl1 Re1 P1 86.28(6) . .
Cl1 Re1 P1 168.85(6) 3 .
P1 Re1 P1 103.02(7) 3 .
C5 Fe1 C5 114.6(4) . 3
C5 Fe1 C4 145.7(3) . 3
C5 Fe1 C4 41.7(3) 3 3
C5 Fe1 C4 41.7(3) . .
C5 Fe1 C4 145.7(3) 3 .
C4 Fe1 C4 171.5(4) 3 .
C5 Fe1 C1 40.6(3) . .
C5 Fe1 C1 110.8(3) 3 .
C4 Fe1 C1 114.8(3) 3 .
C4 Fe1 C1 68.6(3) . .
C5 Fe1 C1 110.8(3) . 3
C5 Fe1 C1 40.6(3) 3 3
C4 Fe1 C1 68.6(3) 3 3
C4 Fe1 C1 114.8(3) . 3
C1 Fe1 C1 136.0(4) . 3
C5 Fe1 C3 68.5(3) . .
C5 Fe1 C3 172.5(3) 3 .
C4 Fe1 C3 132.1(3) 3 .
C4 Fe1 C3 40.9(3) . .
C1 Fe1 C3 66.8(4) . .
C1 Fe1 C3 145.9(4) 3 .
C5 Fe1 C3 172.5(3) . 3
C5 Fe1 C3 68.5(3) 3 3
C4 Fe1 C3 40.9(3) 3 3
C4 Fe1 C3 132.1(3) . 3
C1 Fe1 C3 145.9(4) . 3
C1 Fe1 C3 66.8(4) 3 3
C3 Fe1 C3 109.3(6) . 3
C5 Fe1 C2 68.7(3) . .
C5 Fe1 C2 134.2(3) 3 .
C4 Fe1 C2 108.5(4) 3 .
C4 Fe1 C2 68.7(4) . .
C1 Fe1 C2 40.2(3) . .
C1 Fe1 C2 174.5(3) 3 .
C3 Fe1 C2 39.4(4) . .
C3 Fe1 C2 114.5(4) 3 .
C5 Fe1 C2 134.2(3) . 3
C5 Fe1 C2 68.7(3) 3 3
C4 Fe1 C2 68.7(4) 3 3
C4 Fe1 C2 108.5(4) . 3
C1 Fe1 C2 174.5(4) . 3
C1 Fe1 C2 40.2(3) 3 3
C3 Fe1 C2 114.5(4) . 3
C3 Fe1 C2 39.4(4) 3 3
C2 Fe1 C2 143.9(5) . 3
C5 P1 C6 106.9(3) . .
C5 P1 C12 100.4(3) . .
C6 P1 C12 104.2(3) . .
C5 P1 Re1 117.0(2) . .
C6 P1 Re1 112.3(2) . .
C12 P1 Re1 114.6(2) . .
C5 C1 C2 109.3(7) . .
C5 C1 Fe1 68.3(4) . .
C2 C1 Fe1 70.9(6) . .
C3 C2 C1 106.7(8) . .
C3 C2 Fe1 69.4(6) . .
C1 C2 Fe1 68.8(5) . .
C2 C3 C4 110.4(7) . .
C2 C3 Fe1 71.1(5) . .
C4 C3 Fe1 68.8(4) . .
C3 C4 C5 105.8(7) . .
C3 C4 Fe1 70.3(5) . .
C5 C4 Fe1 68.3(4) . .
C1 C5 C4 107.7(6) . .
C1 C5 P1 120.7(5) . .
C4 C5 P1 131.5(5) . .
C1 C5 Fe1 71.1(4) . .
C4 C5 Fe1 70.0(4) . .
P1 C5 Fe1 127.2(4) . .
C11 C6 C7 117.9(6) . .
C11 C6 P1 120.3(5) . .
C7 C6 P1 121.8(5) . .
C8 C7 C6 121.0(8) . .
C7 C8 C9 120.0(9) . .
C10 C9 C8 119.3(7) . .
C9 C10 C11 121.5(8) . .
C10 C11 C6 120.3(7) . .
C13 C12 C17 117.0(7) . .
C13 C12 P1 117.7(6) . .
C17 C12 P1 125.2(5) . .
C12 C13 C14 120.8(9) . .
C15 C14 C13 120.9(9) . .
C16 C15 C14 118.8(8) . .
C15 C16 C17 120.1(8) . .
C16 C17 C12 122.1(7) . .

loop_
_geom_bond_atom_site_label_1
_geom_bond_atom_site_label_2
_geom_bond_distance
_geom_bond_site_symmetry_2
Re1 O1 1.782(10) 3
Re1 O1 1.783(10) .
Re1 Cl2 2.245(3) 3
Re1 Cl2 2.245(3) .
Re1 Cl1 2.368(2) .
Re1 Cl1 2.368(2) 3
Re1 P1 2.497(2) 3
Re1 P1 2.497(2) .
Fe1 C5 2.011(7) .
Fe1 C5 2.011(7) 3
Fe1 C4 2.033(7) 3
Fe1 C4 2.033(7) .
Fe1 C1 2.048(8) .
Fe1 C1 2.048(8) 3
Fe1 C3 2.054(9) .
Fe1 C3 2.054(9) 3
Fe1 C2 2.076(10) .
Fe1 C2 2.076(10) 3
P1 C5 1.800(7) .
P1 C6 1.809(6) .
P1 C12 1.843(7) .
C1 C5 1.410(9) .
C1 C2 1.419(11) .
C2 C3 1.393(15) .
C3 C4 1.429(12) .
C4 C5 1.439(9) .
C6 C11 1.386(9) .
C6 C7 1.390(10) .
C7 C8 1.373(11) .
C8 C9 1.389(14) .
C9 C10 1.344(13) .
C10 C11 1.380(11) .
C12 C13 1.367(12) .
C12 C17 1.372(10) .
C13 C14 1.371(14) .
C14 C15 1.365(14) .
C15 C16 1.352(12) .
C16 C17 1.365(10) .
